data_1566197
loop_
_publ_author_name
'Mirzaei, Saber'
'Espinoza Castro, Victor M.'
'Hern\'andez S\'anchez, Ra\'ul'

_publ_section_title
;
 Nonspherical anion sequestration by C--H hydrogen bonding
;
_journal_name_full 'Chemical Science'
_journal_paper_doi 10.1039/D1SC07041J
_journal_year 2022
_chemical_formula_moiety '2(C H2 Cl2), C76 H72 F8 O8, C4 H6 N2'
_chemical_formula_sum 'C82 H82 Cl4 F8 N2 O8'
_chemical_formula_weight 1517.29
_space_group_crystal_system monoclinic
_space_group_IT_number 15
_space_group_name_Hall '-C 2yc'
_space_group_name_H-M_alt 'C 1 2/c 1'
_atom_sites_solution_hydrogens mixed
_audit_creation_date 2021-02-25
_audit_creation_method
;
Olex2 1.2
(compiled 2018.05.29 svn.r3508 for OlexSys, GUI svn.r5506)
;
_audit_update_record
;
2021-08-18 deposited with the CCDC.	2022-01-24 downloaded from the CCDC.
;
_cell_angle_alpha 90
_cell_angle_beta 131.7640(10)
_cell_angle_gamma 90
_cell_formula_units_Z 4
_cell_length_a 33.1351(6)
_cell_length_b 12.8854(2)
_cell_length_c 23.6066(7)
_cell_measurement_reflns_used 9740
_cell_measurement_temperature 230(2)
_cell_measurement_theta_max 70.18
_cell_measurement_theta_min 3.58
_cell_volume 7517.9(3)
_computing_cell_refinement 'SAINT V8.38A (?, 2016)'
_computing_data_collection 'APEX2 V2014.9-0'
_computing_data_reduction 'SAINT V8.38A (?, 2016)'
_computing_molecular_graphics 'Olex2 (Dolomanov et al., 2009)'
_computing_publication_material 'Olex2 (Dolomanov et al., 2009)'
_computing_structure_refinement 'XL (Sheldrick, 2008)'
_computing_structure_solution 'SHELXT 2014/5 (Sheldrick, 2014)'
_diffrn_ambient_temperature 230.0
_diffrn_detector 'Bruker APEX2 area detector'
_diffrn_detector_area_resol_mean 7.9
_diffrn_detector_type 'CCD area detector'
_diffrn_measured_fraction_theta_full 0.993
_diffrn_measured_fraction_theta_max 0.992
_diffrn_measurement_device 'three-circle diffractometer'
_diffrn_measurement_device_type 'Bruker APEX-II CCD'
_diffrn_measurement_method '\f and \w scans'
_diffrn_radiation_monochromator 'mirror optics'
_diffrn_radiation_probe x-ray
_diffrn_radiation_type CuK\a
_diffrn_radiation_wavelength 1.54178
_diffrn_reflns_av_R_equivalents 0.0357
_diffrn_reflns_av_unetI/netI 0.0235
_diffrn_reflns_Laue_measured_fraction_full 0.993
_diffrn_reflns_Laue_measured_fraction_max 0.992
_diffrn_reflns_limit_h_max 40
_diffrn_reflns_limit_h_min -40
_diffrn_reflns_limit_k_max 15
_diffrn_reflns_limit_k_min -15
_diffrn_reflns_limit_l_max 28
_diffrn_reflns_limit_l_min -28
_diffrn_reflns_number 48517
_diffrn_reflns_point_group_measured_fraction_full 0.993
_diffrn_reflns_point_group_measured_fraction_max 0.992
_diffrn_reflns_theta_full 67.679
_diffrn_reflns_theta_max 70.169
_diffrn_reflns_theta_min 3.577
_diffrn_source 'microfocus sealed X-ray tube'
_diffrn_source_type 'Incoatec I\ms'
_diffrn_standards_number 0
_exptl_absorpt_coefficient_mu 2.083
_exptl_absorpt_correction_T_max 0.7533
_exptl_absorpt_correction_T_min 0.6653
_exptl_absorpt_correction_type multi-scan
_exptl_absorpt_process_details
'SADABS-2016/2 (Bruker,2016/2) was used for absorption correction. wR2(int) was 0.0685 before and 0.0528 after correction. The Ratio of minimum to maximum transmission is 0.8832. The \l/2 correction factor is Not present.'
_exptl_crystal_colour colourless
_exptl_crystal_colour_primary colourless
_exptl_crystal_density_diffrn 1.341
_exptl_crystal_description block
_exptl_crystal_F_000 3168
_exptl_crystal_size_max 0.07
_exptl_crystal_size_mid 0.06
_exptl_crystal_size_min 0.05
_refine_diff_density_max 1.655
_refine_diff_density_min -2.868
_refine_diff_density_rms 0.146
_refine_ls_extinction_coef 0.00015(13)
_refine_ls_extinction_expression Fc^*^=kFc[1+0.001xFc^2^\l^3^/sin(2\q)]^-1/4^
_refine_ls_extinction_method 'SHELXL-2018/3 (Sheldrick 2018)'
_refine_ls_goodness_of_fit_ref 2.104
_refine_ls_hydrogen_treatment mixed
_refine_ls_matrix_type full
_refine_ls_number_parameters 419
_refine_ls_number_reflns 7100
_refine_ls_number_restraints 80
_refine_ls_restrained_S_all 2.186
_refine_ls_R_factor_all 0.1454
_refine_ls_R_factor_gt 0.1332
_refine_ls_shift/su_max 0.444
_refine_ls_shift/su_mean 0.010
_refine_ls_structure_factor_coef Fsqd
_refine_ls_weighting_details 'w=1/[\s^2^(Fo^2^)+(0.2000P)^2^] where P=(Fo^2^+2Fc^2^)/3'
_refine_ls_weighting_scheme calc
_refine_ls_wR_factor_gt 0.4235
_refine_ls_wR_factor_ref 0.4483
_reflns_Friedel_coverage 0.000
_reflns_number_gt 5926
_reflns_number_total 7100
_reflns_threshold_expression 'I > 2\s(I)'
_cod_data_source_file d1sc07041j2.cif
_cod_data_source_block sm341first_a
_cod_database_code 1566197
_shelx_shelxl_version_number 2018/3
_shelx_space_group_comment
;
The symmetry employed for this shelxl refinement is uniquely defined
by the following loop, which should always be used as a source of
symmetry information in preference to the above space-group names.
They are only intended as comments.
;
_shelx_estimated_absorpt_t_max 0.903
_shelx_estimated_absorpt_t_min 0.868
_olex2_refinement_description
;
1. Fixed Uiso
 At 1.2 times of:
  All C(H) groups, All C(H,H) groups
 At 1.5 times of:
  All C(H,H,H) groups
2. Restrained distances
 N1S-C1S = N2S-C3S
 1.14 with sigma of 0.01
 C1S-C2S = C3S-C4S
 1.45 with sigma of 0.02
3. Rigid bond restraints
 C2A, F1A, C4A, F2A
 with sigma for 1-2 distances of 0.005 and sigma for 1-3 distances of 0.005
 C2B, F1B, C4B, F2B
 with sigma for 1-2 distances of 0.005 and sigma for 1-3 distances of 0.005
4. Uiso/Uaniso restraints and constraints
C2A \\sim F1A \\sim C4A \\sim F2A: within 2A with sigma of 0.02 and sigma for
terminal atoms of 0.04
C2B \\sim F1B \\sim C4B \\sim F2B: within 2A with sigma of 0.02 and sigma for
terminal atoms of 0.04
Uanis(C18B) \\sim Ueq, Uanis(C19B) \\sim Ueq: with sigma of 0.002 and sigma for
terminal atoms of 0.004
Uanis(Cl1S) \\sim Ueq, Uanis(Cl2S) \\sim Ueq: with sigma of 0.01 and sigma for
terminal atoms of 0.02
Uanis(N1S) \\sim Ueq, Uanis(C4S) \\sim Ueq: with sigma of 0.004 and sigma for
terminal atoms of 0.015
Uanis(F1A) \\sim Ueq, Uanis(F2A) \\sim Ueq: with sigma of 0.001 and sigma for
terminal atoms of 0.006
Uanis(C1A) = Uanis(C2A) = Uanis(C3A) = Uanis(C4A) = Uanis(C5A) = Uanis(C6A)
Uanis(C1B) = Uanis(C2B) = Uanis(C3B) = Uanis(C4B) = Uanis(C5B) = Uanis(C6B)
Uanis(Cl1S) = Uanis(Cl2S)
5. Others
 Fixed Sof: H2SA(0.5) H2SB(0.5) H2SC(0.5) H4SA(0.5) H4SB(0.5) H4SC(0.5)
6.a Ternary CH refined with riding coordinates:
 C14A(H14A), C14B(H14B)
6.b Secondary CH2 refined with riding coordinates:
 C5S(H5SA,H5SB), C13B(H13C,H13D), C15A(H15A,H15B), C15B(H15C,H15D), C16A(H16A,
 H16B), C16B(H16C,H16D), C17A(H17A,H17B), C17B(H17C,H17D), C18A(H18A,H18B),
 C18B(H18C,H18D)
6.c Aromatic/amide H refined with riding coordinates:
 C1A(H1A), C1B(H1B), C3A(H3A), C3B(H3B), C5A(H5A), C5B(H5B), C10A(H10A),
 C10B(H10B)
6.d Idealised Me refined as rotating group:
 C19A(H19A,H19B,H19C), C19B(H19D,H19E,H19F), C2S(H2SA,H2SB,H2SC), C4S(H4SA,
 H4SB,H4SC)
;
_olex2_submission_special_instructions 'No special instructions were received'

loop_
_space_group_symop_operation_xyz
'x, y, z'
'-x, y, -z+1/2'
'x+1/2, y+1/2, z'
'-x+1/2, y+1/2, -z+1/2'
'-x, -y, -z'
'x, -y, z-1/2'
'-x+1/2, -y+1/2, -z'
'x+1/2, -y+1/2, z-1/2'

loop_
_atom_site_label
_atom_site_type_symbol
_atom_site_fract_x
_atom_site_fract_y
_atom_site_fract_z
_atom_site_U_iso_or_equiv
_atom_site_adp_type
_atom_site_occupancy
_atom_site_site_symmetry_order
_atom_site_calc_flag
_atom_site_refinement_flags_posn
_atom_site_refinement_flags_adp
_atom_site_refinement_flags_occupancy
_atom_site_disorder_assembly
_atom_site_disorder_group
Cl1S Cl 0.2764(2) 0.7248(5) 0.3492(3) 0.2175(17) Uani 1 1 d . U . . .
Cl2S Cl 0.2157(2) 0.5379(6) 0.3326(3) 0.2175(17) Uani 1 1 d . U . . .
C5S C 0.2276(3) 0.6834(6) 0.3317(5) 0.093(2) Uani 1 1 d . . . . .
H5SA H 0.196538 0.708925 0.280946 0.112 Uiso 1 1 calc R . . . .
H5SB H 0.225733 0.716572 0.367202 0.112 Uiso 1 1 calc R . . . .
F1A F 0.3594(2) 0.7894(3) 0.1998(3) 0.1039(16) Uani 1 1 d . U . . .
F1B F 0.55492(18) 0.7913(2) 0.4636(3) 0.0951(15) Uani 1 1 d . U . . .
F2A F 0.2301(2) 0.6180(4) 0.1908(3) 0.1103(17) Uani 1 1 d . U . . .
F2B F 0.70273(17) 0.6389(3) 0.69215(19) 0.0794(12) Uani 1 1 d . U . . .
O1A O 0.41100(11) 0.4128(2) 0.34372(15) 0.0330(7) Uani 1 1 d . . . . .
O1B O 0.67010(11) 0.4109(2) 0.49970(15) 0.0350(7) Uani 1 1 d . . . . .
O2A O 0.30793(11) 0.4118(2) 0.07663(15) 0.0336(7) Uani 1 1 d . . . . .
O2B O 0.50486(11) 0.4213(2) 0.44999(15) 0.0338(7) Uani 1 1 d . . . . .
C1A C 0.3596(3) 0.6083(4) 0.2034(3) 0.0610(7) Uani 1 1 d . . . . .
H1A H 0.388682 0.605373 0.205016 0.073 Uiso 1 1 calc R . . . .
C1B C 0.5699(2) 0.6121(3) 0.4662(3) 0.0471(6) Uani 1 1 d . . . . .
H1B H 0.539067 0.607162 0.414212 0.057 Uiso 1 1 calc R . . . .
C2A C 0.3386(3) 0.7023(4) 0.1998(3) 0.0610(7) Uani 1 1 d . U . . .
C2B C 0.5850(2) 0.7065(3) 0.5028(3) 0.0471(6) Uani 1 1 d . U . . .
C3A C 0.2936(3) 0.7091(4) 0.1949(3) 0.0610(7) Uani 1 1 d . . . . .
H3A H 0.278560 0.773237 0.191501 0.073 Uiso 1 1 calc R . . . .
C3B C 0.6296(2) 0.7188(3) 0.5792(3) 0.0471(6) Uani 1 1 d . . . . .
H3B H 0.639182 0.783529 0.603604 0.057 Uiso 1 1 calc R . . . .
C4A C 0.2734(3) 0.6170(4) 0.1954(3) 0.0610(7) Uani 1 1 d . U . . .
C4B C 0.6591(2) 0.6298(3) 0.6174(3) 0.0471(6) Uani 1 1 d . U . . .
C5A C 0.2943(3) 0.5222(4) 0.1996(3) 0.0610(7) Uani 1 1 d . . . . .
H5A H 0.278744 0.460688 0.198918 0.073 Uiso 1 1 calc R . . . .
C5B C 0.6455(2) 0.5342(3) 0.5834(3) 0.0471(6) Uani 1 1 d . . . . .
H5B H 0.666517 0.475542 0.611785 0.057 Uiso 1 1 calc R . . . .
C6A C 0.3378(3) 0.5176(4) 0.2046(3) 0.0610(7) Uani 1 1 d . . . . .
C6B C 0.6003(2) 0.5249(3) 0.5065(3) 0.0471(6) Uani 1 1 d . . . . .
C7A C 0.36192(15) 0.4150(3) 0.2109(2) 0.0308(8) Uani 1 1 d . . . . .
C7B C 0.58529(16) 0.4213(3) 0.4688(2) 0.0317(8) Uani 1 1 d . . . . .
C8A C 0.39982(15) 0.3658(3) 0.2817(2) 0.0303(8) Uani 1 1 d . . . . .
C8B C 0.61973(15) 0.3693(3) 0.4637(2) 0.0299(8) Uani 1 1 d . . . . .
C9A C 0.42368(15) 0.2715(3) 0.2898(2) 0.0291(8) Uani 1 1 d . . . . .
C9B C 0.60581(15) 0.2729(3) 0.4269(2) 0.0287(8) Uani 1 1 d . . . . .
C10A C 0.40865(15) 0.2256(3) 0.2244(2) 0.0297(8) Uani 1 1 d . . . . .
H10A H 0.424392 0.161927 0.228950 0.036 Uiso 1 1 calc R . . . .
C10B C 0.55616(15) 0.2302(3) 0.39597(19) 0.0292(8) Uani 1 1 d . . . . .
H10B H 0.545730 0.166559 0.370058 0.035 Uiso 1 1 calc R . . . .
C11A C 0.37089(14) 0.2713(3) 0.15225(19) 0.0280(8) Uani 1 1 d . . . . .
C11B C 0.52159(15) 0.2775(3) 0.40191(19) 0.0289(8) Uani 1 1 d . . . . .
C12A C 0.34847(15) 0.3656(3) 0.1471(2) 0.0306(8) Uani 1 1 d . . . . .
C12B C 0.53575(15) 0.3743(3) 0.4370(2) 0.0299(8) Uani 1 1 d . . . . .
C13A C 0.32476(18) 0.4713(3) 0.0456(2) 0.0351(9) Uani 1 1 d . . . . .
C13B C 0.45810(16) 0.4766(3) 0.3895(2) 0.0349(8) Uani 1 1 d . . . . .
H13C H 0.464193 0.506596 0.357593 0.042 Uiso 1 1 calc R . . . .
H13D H 0.451972 0.533879 0.410326 0.042 Uiso 1 1 calc R . . . .
C14A C 0.35695(15) 0.2231(3) 0.0821(2) 0.0303(8) Uani 1 1 d . . . . .
H14A H 0.319572 0.244759 0.037828 0.036 Uiso 1 1 calc R . . . .
C14B C 0.46803(15) 0.2281(3) 0.3698(2) 0.0287(8) Uani 1 1 d . . . . .
H14B H 0.460173 0.252948 0.401228 0.034 Uiso 1 1 calc R . . . .
C15A C 0.35772(16) 0.1037(3) 0.0829(2) 0.0321(8) Uani 1 1 d . . . . .
H15A H 0.394920 0.079577 0.123430 0.038 Uiso 1 1 calc R . . . .
H15B H 0.335779 0.078220 0.094037 0.038 Uiso 1 1 calc R . . . .
C15B C 0.47069(17) 0.1088(3) 0.3751(2) 0.0344(8) Uani 1 1 d . . . . .
H15C H 0.468423 0.080753 0.334468 0.041 Uiso 1 1 calc R . . . .
H15D H 0.505725 0.088192 0.423719 0.041 Uiso 1 1 calc R . . . .
C16A C 0.33595(19) 0.0584(3) 0.0073(2) 0.0408(9) Uani 1 1 d . . . . .
H16A H 0.354299 0.091732 -0.007493 0.049 Uiso 1 1 calc R . . . .
H16B H 0.297248 0.074009 -0.031834 0.049 Uiso 1 1 calc R . . . .
C16B C 0.4262(2) 0.0621(4) 0.3689(3) 0.0478(11) Uani 1 1 d . . . . .
H16C H 0.391183 0.078590 0.318863 0.057 Uiso 1 1 calc R . . . .
H16D H 0.426941 0.093307 0.407406 0.057 Uiso 1 1 calc R . . . .
C17A C 0.3440(2) -0.0591(3) 0.0110(3) 0.0475(10) Uani 1 1 d . . . . .
H17A H 0.335054 -0.081793 -0.035893 0.057 Uiso 1 1 calc R . . . .
H17B H 0.382329 -0.074824 0.053346 0.057 Uiso 1 1 calc R . . . .
C17B C 0.4316(3) -0.0571(4) 0.3796(3) 0.0610(14) Uani 1 1 d . . . . .
H17C H 0.427726 -0.088180 0.338266 0.073 Uiso 1 1 calc R . . . .
H17D H 0.468067 -0.073292 0.427349 0.073 Uiso 1 1 calc R . . . .
C18A C 0.3101(3) -0.1204(4) 0.0211(4) 0.0574(13) Uani 1 1 d . . . . .
H18A H 0.271802 -0.105546 -0.021471 0.069 Uiso 1 1 calc R . . . .
H18B H 0.318899 -0.097650 0.067849 0.069 Uiso 1 1 calc R . . . .
C18B C 0.3912(3) -0.1061(5) 0.3808(5) 0.0823(18) Uani 1 1 d . U . . .
H18C H 0.354796 -0.095530 0.331374 0.099 Uiso 1 1 calc R . . . .
H18D H 0.392920 -0.071448 0.419308 0.099 Uiso 1 1 calc R . . . .
C19A C 0.3195(3) -0.2382(4) 0.0253(4) 0.0687(16) Uani 1 1 d . . . . .
H19A H 0.303585 -0.263768 -0.024384 0.103 Uiso 1 1 calc GR . . . .
H19B H 0.302653 -0.272603 0.041664 0.103 Uiso 1 1 calc GR . . . .
H19C H 0.357993 -0.252420 0.061400 0.103 Uiso 1 1 calc GR . . . .
C19B C 0.4007(4) -0.2204(6) 0.3978(5) 0.098(2) Uani 1 1 d . U . . .
H19D H 0.366159 -0.255962 0.367918 0.147 Uiso 1 1 calc GR . . . .
H19E H 0.420900 -0.231598 0.451359 0.147 Uiso 1 1 calc GR . . . .
H19F H 0.421074 -0.247418 0.384980 0.147 Uiso 1 1 calc GR . . . .
N1S N 0.500000 0.6105(9) 0.250000 0.211(9) Uani 1 2 d DS TU P . .
C1S C 0.500000 0.5229(7) 0.250000 0.093(3) Uani 1 2 d DS T P . .
C2S C 0.500000 0.4166(5) 0.250000 0.0488(15) Uani 1 2 d DS T P . .
H2SA H 0.464900 0.391505 0.204922 0.073 Uiso 0.5 1 calc GR . . A -1
H2SB H 0.507407 0.391505 0.294881 0.073 Uiso 0.5 1 calc GR . . A -1
H2SC H 0.527693 0.391505 0.250197 0.073 Uiso 0.5 1 calc GR . . A -1
N2S N 0.500000 0.0302(5) 0.250000 0.0706(18) Uani 1 2 d DS T P . .
C3S C 0.500000 -0.0558(5) 0.250000 0.079(3) Uani 1 2 d DS T P . .
C4S C 0.500000 -0.1702(13) 0.250000 0.208(11) Uani 1 2 d DS TU P . .
H4SA H 0.467885 -0.195255 0.239219 0.313 Uiso 0.5 1 calc GR . . B -1
H4SB H 0.531975 -0.195255 0.299390 0.313 Uiso 0.5 1 calc GR . . B -1
H4SC H 0.500140 -0.195255 0.211391 0.313 Uiso 0.5 1 calc GR . . B -1
H13A H 0.298(2) 0.509(4) 0.016(3) 0.034(11) Uiso 1 1 d . . . . .
H13B H 0.358(2) 0.496(4) 0.082(3) 0.035(11) Uiso 1 1 d . . . . .

loop_
_atom_site_aniso_label
_atom_site_aniso_U_11
_atom_site_aniso_U_22
_atom_site_aniso_U_33
_atom_site_aniso_U_23
_atom_site_aniso_U_13
_atom_site_aniso_U_12
Cl1S 0.145(2) 0.330(5) 0.138(2) 0.000(3) 0.078(2) 0.035(3)
Cl2S 0.145(2) 0.330(5) 0.138(2) 0.000(3) 0.078(2) 0.035(3)
C5S 0.068(4) 0.087(5) 0.100(5) 0.003(4) 0.046(4) 0.024(4)
F1A 0.137(4) 0.0401(16) 0.101(3) -0.0026(17) 0.065(3) 0.0004(19)
F1B 0.079(3) 0.0314(15) 0.149(4) -0.0005(18) 0.065(3) 0.0049(15)
F2A 0.102(3) 0.131(3) 0.117(3) 0.007(2) 0.081(3) 0.056(3)
F2B 0.105(3) 0.072(2) 0.0534(17) -0.0295(15) 0.0494(19) -0.044(2)
O1A 0.0355(14) 0.0363(14) 0.0341(13) -0.0041(10) 0.0261(12) 0.0000(11)
O1B 0.0339(14) 0.0370(14) 0.0363(14) -0.0055(10) 0.0243(12) -0.0050(11)
O2A 0.0327(14) 0.0364(14) 0.0322(13) 0.0056(10) 0.0219(12) 0.0074(11)
O2B 0.0373(14) 0.0366(14) 0.0327(13) -0.0029(10) 0.0254(12) 0.0018(11)
C1A 0.0741(15) 0.0513(12) 0.0482(12) 0.0030(9) 0.0368(11) 0.0224(10)
C1B 0.0555(12) 0.0367(10) 0.0619(12) -0.0122(8) 0.0445(10) -0.0120(8)
C2A 0.0741(15) 0.0513(12) 0.0482(12) 0.0030(9) 0.0368(11) 0.0224(10)
C2B 0.0555(12) 0.0367(10) 0.0619(12) -0.0122(8) 0.0445(10) -0.0120(8)
C3A 0.0741(15) 0.0513(12) 0.0482(12) 0.0030(9) 0.0368(11) 0.0224(10)
C3B 0.0555(12) 0.0367(10) 0.0619(12) -0.0122(8) 0.0445(10) -0.0120(8)
C4A 0.0741(15) 0.0513(12) 0.0482(12) 0.0030(9) 0.0368(11) 0.0224(10)
C4B 0.0555(12) 0.0367(10) 0.0619(12) -0.0122(8) 0.0445(10) -0.0120(8)
C5A 0.0741(15) 0.0513(12) 0.0482(12) 0.0030(9) 0.0368(11) 0.0224(10)
C5B 0.0555(12) 0.0367(10) 0.0619(12) -0.0122(8) 0.0445(10) -0.0120(8)
C6A 0.0741(15) 0.0513(12) 0.0482(12) 0.0030(9) 0.0368(11) 0.0224(10)
C6B 0.0555(12) 0.0367(10) 0.0619(12) -0.0122(8) 0.0445(10) -0.0120(8)
C7A 0.0311(18) 0.0293(17) 0.0357(19) -0.0015(14) 0.0238(16) -0.0003(14)
C7B 0.0365(19) 0.0290(17) 0.0312(17) -0.0015(13) 0.0232(16) -0.0022(15)
C8A 0.0320(17) 0.0316(18) 0.0331(18) -0.0043(14) 0.0240(16) -0.0032(14)
C8B 0.0312(18) 0.0265(16) 0.0309(17) -0.0012(13) 0.0202(15) -0.0013(14)
C9A 0.0312(18) 0.0276(17) 0.0341(18) 0.0002(13) 0.0241(16) -0.0028(14)
C9B 0.0339(18) 0.0255(16) 0.0286(16) 0.0024(13) 0.0216(15) 0.0014(14)
C10A 0.0332(18) 0.0251(16) 0.0344(18) -0.0003(13) 0.0240(16) -0.0004(13)
C10B 0.0354(19) 0.0233(16) 0.0297(17) 0.0012(12) 0.0220(16) -0.0001(13)
C11A 0.0251(16) 0.0312(17) 0.0283(17) -0.0013(13) 0.0180(14) -0.0025(13)
C11B 0.0335(18) 0.0295(17) 0.0262(16) 0.0016(13) 0.0208(15) -0.0008(14)
C12A 0.0292(17) 0.0320(18) 0.0308(18) 0.0020(13) 0.0201(15) 0.0004(14)
C12B 0.0368(19) 0.0294(17) 0.0302(17) 0.0009(13) 0.0251(16) 0.0011(14)
C13A 0.039(2) 0.0292(18) 0.039(2) 0.0073(15) 0.0269(19) 0.0071(17)
C13B 0.0370(19) 0.0324(18) 0.0366(19) -0.0038(14) 0.0250(17) 0.0014(15)
C14A 0.0319(18) 0.0276(18) 0.0332(18) -0.0014(13) 0.0224(16) -0.0017(14)
C14B 0.0339(18) 0.0265(17) 0.0305(17) -0.0008(13) 0.0235(16) -0.0023(14)
C15A 0.0364(19) 0.0276(17) 0.0373(19) -0.0036(13) 0.0267(17) -0.0045(14)
C15B 0.040(2) 0.0291(18) 0.0390(19) 0.0025(14) 0.0285(17) 0.0004(15)
C16A 0.051(2) 0.034(2) 0.043(2) -0.0072(16) 0.033(2) -0.0050(18)
C16B 0.047(2) 0.040(2) 0.059(3) 0.0049(19) 0.037(2) -0.0036(19)
C17A 0.057(3) 0.040(2) 0.055(2) -0.0122(19) 0.041(2) -0.007(2)
C17B 0.089(4) 0.039(2) 0.057(3) 0.000(2) 0.050(3) -0.013(3)
C18A 0.078(4) 0.038(2) 0.078(3) -0.008(2) 0.061(3) -0.009(2)
C18B 0.084(2) 0.078(2) 0.082(2) 0.0091(16) 0.0545(19) -0.0121(17)
C19A 0.091(4) 0.042(3) 0.095(4) -0.008(3) 0.071(4) -0.007(3)
C19B 0.108(4) 0.081(3) 0.090(3) 0.012(3) 0.059(3) -0.026(3)
N1S 0.229(15) 0.115(10) 0.239(15) 0.000 0.134(11) 0.000
C1S 0.126(10) 0.047(5) 0.119(9) 0.000 0.086(8) 0.000
C2S 0.062(4) 0.041(3) 0.054(4) 0.000 0.043(3) 0.000
N2S 0.071(4) 0.063(4) 0.072(4) 0.000 0.046(4) 0.000
C3S 0.083(6) 0.042(4) 0.073(5) 0.000 0.036(5) 0.000
C4S 0.195(16) 0.172(14) 0.222(16) 0.000 0.124(12) 0.000

loop_
_atom_type_symbol
_atom_type_description
_atom_type_scat_dispersion_real
_atom_type_scat_dispersion_imag
_atom_type_scat_source
C C 0.0181 0.0091 'International Tables Vol C Tables 4.2.6.8 and 6.1.1.4'
H H 0.0000 0.0000 'International Tables Vol C Tables 4.2.6.8 and 6.1.1.4'
Cl Cl 0.3639 0.7018 'International Tables Vol C Tables 4.2.6.8 and 6.1.1.4'
F F 0.0727 0.0534 'International Tables Vol C Tables 4.2.6.8 and 6.1.1.4'
N N 0.0311 0.0180 'International Tables Vol C Tables 4.2.6.8 and 6.1.1.4'
O O 0.0492 0.0322 'International Tables Vol C Tables 4.2.6.8 and 6.1.1.4'

loop_
_geom_angle_atom_site_label_1
_geom_angle_atom_site_label_2
_geom_angle_atom_site_label_3
_geom_angle
_geom_angle_site_symmetry_1
_geom_angle_site_symmetry_3
_geom_angle_publ_flag
Cl1S C5S Cl2S 123.0(5) . . ?
Cl1S C5S H5SA 106.6 . . ?
Cl1S C5S H5SB 106.6 . . ?
Cl2S C5S H5SA 106.6 . . ?
Cl2S C5S H5SB 106.6 . . ?
H5SA C5S H5SB 106.5 . . ?
C8A O1A C13B 116.1(3) . . ?
C8B O1B C13A 116.8(3) . 2_655 ?
C12A O2A C13A 116.9(3) . . ?
C12B O2B C13B 118.0(3) . . ?
C2A C1A H1A 120.1 . . ?
C2A C1A C6A 119.8(6) . . ?
C6A C1A H1A 120.1 . . ?
C2B C1B H1B 120.2 . . ?
C2B C1B C6B 119.5(5) . . ?
C6B C1B H1B 120.2 . . ?
F1A C2A C1A 120.6(6) . . ?
F1A C2A C3A 118.0(5) . . ?
C1A C2A C3A 121.4(6) . . ?
F1B C2B C1B 119.4(5) . . ?
F1B C2B C3B 117.5(4) . . ?
C1B C2B C3B 123.1(5) . . ?
C2A C3A H3A 121.9 . . ?
C4A C3A C2A 116.1(5) . . ?
C4A C3A H3A 121.9 . . ?
C2B C3B H3B 122.2 . . ?
C4B C3B C2B 115.6(4) . . ?
C4B C3B H3B 122.2 . . ?
F2A C4A C3A 119.1(5) . . ?
F2A C4A C5A 117.9(6) . . ?
C3A C4A C5A 123.0(6) . . ?
F2B C4B C3B 117.2(4) . . ?
F2B C4B C5B 119.5(5) . . ?
C5B C4B C3B 123.3(5) . . ?
C4A C5A H5A 120.1 . . ?
C6A C5A C4A 119.8(6) . . ?
C6A C5A H5A 120.1 . . ?
C4B C5B H5B 120.3 . . ?
C4B C5B C6B 119.3(5) . . ?
C6B C5B H5B 120.3 . . ?
C1A C6A C7A 119.6(5) . . ?
C5A C6A C1A 119.8(5) . . ?
C5A C6A C7A 120.6(5) . . ?
C1B C6B C5B 119.2(4) . . ?
C1B C6B C7B 121.1(4) . . ?
C5B C6B C7B 119.7(4) . . ?
C8A C7A C6A 120.7(3) . . ?
C8A C7A C12A 117.7(3) . . ?
C12A C7A C6A 121.6(4) . . ?
C8B C7B C6B 120.9(4) . . ?
C8B C7B C12B 118.5(3) . . ?
C12B C7B C6B 120.5(3) . . ?
O1A C8A C7A 117.2(3) . . ?
O1A C8A C9A 120.6(3) . . ?
C9A C8A C7A 122.2(3) . . ?
O1B C8B C7B 118.9(3) . . ?
O1B C8B C9B 119.1(3) . . ?
C7B C8B C9B 121.8(3) . . ?
C8A C9A C10A 117.7(3) . . ?
C8A C9A C14B 118.7(3) . . ?
C10A C9A C14B 123.4(3) . . ?
C8B C9B C14A 119.7(3) . 2_655 ?
C10B C9B C8B 117.3(3) . . ?
C10B C9B C14A 122.9(3) . 2_655 ?
C9A C10A H10A 118.8 . . ?
C9A C10A C11A 122.5(3) . . ?
C11A C10A H10A 118.8 . . ?
C9B C10B H10B 118.6 . . ?
C11B C10B C9B 122.7(3) . . ?
C11B C10B H10B 118.6 . . ?
C10A C11A C14A 121.9(3) . . ?
C12A C11A C10A 117.7(3) . . ?
C12A C11A C14A 120.3(3) . . ?
C10B C11B C12B 118.7(3) . . ?
C10B C11B C14B 122.1(3) . . ?
C12B C11B C14B 119.2(3) . . ?
O2A C12A C7A 116.8(3) . . ?
C11A C12A O2A 120.8(3) . . ?
C11A C12A C7A 122.2(3) . . ?
O2B C12B C7B 117.7(3) . . ?
O2B C12B C11B 121.0(3) . . ?
C11B C12B C7B 120.9(3) . . ?
O1B C13A H13A 107(3) 2_655 . ?
O1B C13A H13B 104(3) 2_655 . ?
O2A C13A O1B 112.3(3) . 2_655 ?
O2A C13A H13A 100(3) . . ?
O2A C13A H13B 110(3) . . ?
H13A C13A H13B 123(4) . . ?
O1A C13B H13C 109.1 . . ?
O1A C13B H13D 109.1 . . ?
O2B C13B O1A 112.6(3) . . ?
O2B C13B H13C 109.1 . . ?
O2B C13B H13D 109.1 . . ?
H13C C13B H13D 107.8 . . ?
C9B C14A H14A 107.1 2_655 . ?
C9B C14A C15A 114.5(3) 2_655 . ?
C11A C14A C9B 107.0(3) . 2_655 ?
C11A C14A H14A 107.1 . . ?
C11A C14A C15A 113.8(3) . . ?
C15A C14A H14A 107.1 . . ?
C9A C14B H14B 106.9 . . ?
C9A C14B C15B 114.9(3) . . ?
C11B C14B C9A 107.7(3) . . ?
C11B C14B H14B 106.9 . . ?
C11B C14B C15B 113.0(3) . . ?
C15B C14B H14B 106.9 . . ?
C14A C15A H15A 109.2 . . ?
C14A C15A H15B 109.2 . . ?
H15A C15A H15B 107.9 . . ?
C16A C15A C14A 112.2(3) . . ?
C16A C15A H15A 109.2 . . ?
C16A C15A H15B 109.2 . . ?
C14B C15B H15C 109.0 . . ?
C14B C15B H15D 109.0 . . ?
H15C C15B H15D 107.8 . . ?
C16B C15B C14B 113.1(3) . . ?
C16B C15B H15C 109.0 . . ?
C16B C15B H15D 109.0 . . ?
C15A C16A H16A 109.1 . . ?
C15A C16A H16B 109.1 . . ?
C15A C16A C17A 112.6(3) . . ?
H16A C16A H16B 107.8 . . ?
C17A C16A H16A 109.1 . . ?
C17A C16A H16B 109.1 . . ?
C15B C16B H16C 109.1 . . ?
C15B C16B H16D 109.1 . . ?
C15B C16B C17B 112.4(4) . . ?
H16C C16B H16D 107.9 . . ?
C17B C16B H16C 109.1 . . ?
C17B C16B H16D 109.1 . . ?
C16A C17A H17A 108.8 . . ?
C16A C17A H17B 108.8 . . ?
H17A C17A H17B 107.7 . . ?
C18A C17A C16A 113.8(4) . . ?
C18A C17A H17A 108.8 . . ?
C18A C17A H17B 108.8 . . ?
C16B C17B H17C 108.7 . . ?
C16B C17B H17D 108.6 . . ?
H17C C17B H17D 107.6 . . ?
C18B C17B C16B 114.4(5) . . ?
C18B C17B H17C 108.7 . . ?
C18B C17B H17D 108.6 . . ?
C17A C18A H18A 109.0 . . ?
C17A C18A H18B 109.0 . . ?
C17A C18A C19A 112.7(4) . . ?
H18A C18A H18B 107.8 . . ?
C19A C18A H18A 109.0 . . ?
C19A C18A H18B 109.0 . . ?
C17B C18B H18C 109.0 . . ?
C17B C18B H18D 109.0 . . ?
C17B C18B C19B 112.8(7) . . ?
H18C C18B H18D 107.8 . . ?
C19B C18B H18C 109.0 . . ?
C19B C18B H18D 109.0 . . ?
C18A C19A H19A 109.5 . . ?
C18A C19A H19B 109.5 . . ?
C18A C19A H19C 109.5 . . ?
H19A C19A H19B 109.5 . . ?
H19A C19A H19C 109.5 . . ?
H19B C19A H19C 109.5 . . ?
C18B C19B H19D 109.5 . . ?
C18B C19B H19E 109.5 . . ?
C18B C19B H19F 109.5 . . ?
H19D C19B H19E 109.5 . . ?
H19D C19B H19F 109.5 . . ?
H19E C19B H19F 109.5 . . ?
N1S C1S C2S 180.0 . . ?
C1S C2S H2SA 109.5 . . ?
C1S C2S H2SB 109.5 . . ?
C1S C2S H2SC 109.5 . . ?
H2SA C2S H2SB 109.5 . . ?
H2SA C2S H2SC 109.5 . . ?
H2SB C2S H2SC 109.5 . . ?
N2S C3S C4S 180.0 . . ?
C3S C4S H4SA 120.0 . . ?
C3S C4S H4SB 120.0 . . ?
C3S C4S H4SC 120.0 . . ?
H4SA C4S H4SB 97.1 . . ?
H4SA C4S H4SC 97.1 . . ?
H4SB C4S H4SC 97.1 . . ?

loop_
_geom_bond_atom_site_label_1
_geom_bond_atom_site_label_2
_geom_bond_distance
_geom_bond_site_symmetry_2
_geom_bond_publ_flag
Cl1S C5S 1.476(11) . ?
Cl2S C5S 1.919(11) . ?
C5S H5SA 0.9800 . ?
C5S H5SB 0.9800 . ?
F1A C2A 1.316(8) . ?
F1B C2B 1.348(6) . ?
F2A C4A 1.364(8) . ?
F2B C4B 1.348(6) . ?
O1A C8A 1.388(4) . ?
O1A C13B 1.426(5) . ?
O1B C8B 1.380(4) . ?
O1B C13A 1.421(5) 2_655 ?
O2A C12A 1.395(4) . ?
O2A C13A 1.408(5) . ?
O2B C12B 1.389(4) . ?
O2B C13B 1.414(5) . ?
C1A H1A 0.9400 . ?
C1A C2A 1.371(7) . ?
C1A C6A 1.384(8) . ?
C1B H1B 0.9400 . ?
C1B C2B 1.378(6) . ?
C1B C6B 1.380(7) . ?
C2A C3A 1.420(9) . ?
C2B C3B 1.383(7) . ?
C3A H3A 0.9400 . ?
C3A C4A 1.367(9) . ?
C3B H3B 0.9400 . ?
C3B C4B 1.382(7) . ?
C4A C5A 1.377(7) . ?
C4B C5B 1.373(6) . ?
C5A H5A 0.9400 . ?
C5A C6A 1.364(9) . ?
C5B H5B 0.9400 . ?
C5B C6B 1.390(7) . ?
C6A C7A 1.501(6) . ?
C6B C7B 1.494(5) . ?
C7A C8A 1.406(5) . ?
C7A C12A 1.407(5) . ?
C7B C8B 1.395(5) . ?
C7B C12B 1.408(5) . ?
C8A C9A 1.392(5) . ?
C8B C9B 1.406(5) . ?
C9A C10A 1.397(5) . ?
C9A C14B 1.530(5) . ?
C9B C10B 1.394(5) . ?
C9B C14A 1.526(5) 2_655 ?
C10A H10A 0.9400 . ?
C10A C11A 1.405(5) . ?
C10B H10B 0.9400 . ?
C10B C11B 1.385(5) . ?
C11A C12A 1.387(5) . ?
C11A C14A 1.523(5) . ?
C11B C12B 1.394(5) . ?
C11B C14B 1.529(5) . ?
C13A H13A 0.82(5) . ?
C13A H13B 0.88(5) . ?
C13B H13C 0.9800 . ?
C13B H13D 0.9800 . ?
C14A H14A 0.9900 . ?
C14A C15A 1.539(5) . ?
C14B H14B 0.9900 . ?
C14B C15B 1.540(5) . ?
C15A H15A 0.9800 . ?
C15A H15B 0.9800 . ?
C15A C16A 1.526(5) . ?
C15B H15C 0.9800 . ?
C15B H15D 0.9800 . ?
C15B C16B 1.506(6) . ?
C16A H16A 0.9800 . ?
C16A H16B 0.9800 . ?
C16A C17A 1.529(6) . ?
C16B H16C 0.9800 . ?
C16B H16D 0.9800 . ?
C16B C17B 1.547(6) . ?
C17A H17A 0.9800 . ?
C17A H17B 0.9800 . ?
C17A C18A 1.517(7) . ?
C17B H17C 0.9800 . ?
C17B H17D 0.9800 . ?
C17B C18B 1.498(9) . ?
C18A H18A 0.9800 . ?
C18A H18B 0.9800 . ?
C18A C19A 1.538(7) . ?
C18B H18C 0.9800 . ?
C18B H18D 0.9800 . ?
C18B C19B 1.504(10) . ?
C19A H19A 0.9700 . ?
C19A H19B 0.9700 . ?
C19A H19C 0.9700 . ?
C19B H19D 0.9700 . ?
C19B H19E 0.9700 . ?
C19B H19F 0.9700 . ?
N1S C1S 1.128(9) . ?
C1S C2S 1.370(10) . ?
C2S H2SA 0.9700 . ?
C2S H2SB 0.9700 . ?
C2S H2SC 0.9700 . ?
N2S C3S 1.109(7) . ?
C3S C4S 1.473(16) . ?
C4S H4SA 1.0726 . ?
C4S H4SB 1.0726 . ?
C4S H4SC 1.0726 . ?

loop_
_geom_torsion_atom_site_label_1
_geom_torsion_atom_site_label_2
_geom_torsion_atom_site_label_3
_geom_torsion_atom_site_label_4
_geom_torsion
_geom_torsion_site_symmetry_1
_geom_torsion_site_symmetry_2
_geom_torsion_site_symmetry_3
_geom_torsion_site_symmetry_4
_geom_torsion_publ_flag
F1A C2A C3A C4A -179.8(5) . . . . ?
F1B C2B C3B C4B 179.5(4) . . . . ?
F2A C4A C5A C6A -179.7(5) . . . . ?
F2B C4B C5B C6B 179.6(4) . . . . ?
O1A C8A C9A C10A 176.9(3) . . . . ?
O1A C8A C9A C14B -8.1(5) . . . . ?
O1B C8B C9B C10B 175.5(3) . . . . ?
O1B C8B C9B C14A -8.2(5) . . . 2_655 ?
C1A C2A C3A C4A 1.2(8) . . . . ?
C1A C6A C7A C8A 96.8(5) . . . . ?
C1A C6A C7A C12A -82.0(6) . . . . ?
C1B C2B C3B C4B 0.9(7) . . . . ?
C1B C6B C7B C8B 116.6(5) . . . . ?
C1B C6B C7B C12B -62.9(5) . . . . ?
C2A C1A C6A C5A 2.3(8) . . . . ?
C2A C1A C6A C7A -178.2(4) . . . . ?
C2A C3A C4A F2A -179.9(5) . . . . ?
C2A C3A C4A C5A -0.7(8) . . . . ?
C2B C1B C6B C5B 0.3(6) . . . . ?
C2B C1B C6B C7B -179.7(4) . . . . ?
C2B C3B C4B F2B -179.9(4) . . . . ?
C2B C3B C4B C5B -0.9(7) . . . . ?
C3A C4A C5A C6A 1.1(8) . . . . ?
C3B C4B C5B C6B 0.7(7) . . . . ?
C4A C5A C6A C1A -1.8(8) . . . . ?
C4A C5A C6A C7A 178.6(4) . . . . ?
C4B C5B C6B C1B -0.4(6) . . . . ?
C4B C5B C6B C7B 179.6(4) . . . . ?
C5A C6A C7A C8A -83.7(6) . . . . ?
C5A C6A C7A C12A 97.5(5) . . . . ?
C5B C6B C7B C8B -63.4(5) . . . . ?
C5B C6B C7B C12B 117.1(4) . . . . ?
C6A C1A C2A F1A 179.0(5) . . . . ?
C6A C1A C2A C3A -2.0(8) . . . . ?
C6A C7A C8A O1A 3.9(5) . . . . ?
C6A C7A C8A C9A -178.9(4) . . . . ?
C6A C7A C12A O2A -5.7(6) . . . . ?
C6A C7A C12A C11A 179.4(4) . . . . ?
C6B C1B C2B F1B -179.2(4) . . . . ?
C6B C1B C2B C3B -0.6(7) . . . . ?
C6B C7B C8B O1B 5.3(5) . . . . ?
C6B C7B C8B C9B -178.4(4) . . . . ?
C6B C7B C12B O2B -7.6(5) . . . . ?
C6B C7B C12B C11B -179.8(3) . . . . ?
C7A C8A C9A C10A -0.2(5) . . . . ?
C7A C8A C9A C14B 174.8(3) . . . . ?
C7B C8B C9B C10B -0.7(5) . . . . ?
C7B C8B C9B C14A 175.6(3) . . . 2_655 ?
C8A O1A C13B O2B -91.3(4) . . . . ?
C8A C7A C12A O2A 175.4(3) . . . . ?
C8A C7A C12A C11A 0.6(5) . . . . ?
C8A C9A C10A C11A 0.0(5) . . . . ?
C8A C9A C14B C11B -84.8(4) . . . . ?
C8A C9A C14B C15B 148.3(3) . . . . ?
C8B C7B C12B O2B 172.8(3) . . . . ?
C8B C7B C12B C11B 0.7(5) . . . . ?
C8B C9B C10B C11B -1.5(5) . . . . ?
C9A C10A C11A C12A 0.4(5) . . . . ?
C9A C10A C11A C14A 177.0(3) . . . . ?
C9A C14B C15B C16B -75.2(4) . . . . ?
C9B C10B C11B C12B 3.2(5) . . . . ?
C9B C10B C11B C14B -178.2(3) . . . . ?
C9B C14A C15A C16A -64.6(4) 2_655 . . . ?
C10A C9A C14B C11B 89.9(4) . . . . ?
C10A C9A C14B C15B -37.0(5) . . . . ?
C10A C11A C12A O2A -175.4(3) . . . . ?
C10A C11A C12A C7A -0.7(5) . . . . ?
C10A C11A C14A C9B -92.9(4) . . . 2_655 ?
C10A C11A C14A C15A 34.5(5) . . . . ?
C10B C11B C12B O2B -174.7(3) . . . . ?
C10B C11B C12B C7B -2.8(5) . . . . ?
C10B C11B C14B C9A -93.8(4) . . . . ?
C10B C11B C14B C15B 34.2(4) . . . . ?
C11A C14A C15A C16A 171.9(3) . . . . ?
C11B C14B C15B C16B 160.6(3) . . . . ?
C12A O2A C13A O1B 89.2(4) . . . 2_655 ?
C12A C7A C8A O1A -177.2(3) . . . . ?
C12A C7A C8A C9A -0.1(5) . . . . ?
C12A C11A C14A C9B 83.5(4) . . . 2_655 ?
C12A C11A C14A C15A -149.1(3) . . . . ?
C12B O2B C13B O1A 89.7(4) . . . . ?
C12B C7B C8B O1B -175.1(3) . . . . ?
C12B C7B C8B C9B 1.1(5) . . . . ?
C12B C11B C14B C9A 84.8(4) . . . . ?
C12B C11B C14B C15B -147.2(3) . . . . ?
C13A O1B C8B C7B -97.1(4) 2_655 . . . ?
C13A O1B C8B C9B 86.5(4) 2_655 . . . ?
C13A O2A C12A C7A 101.2(4) . . . . ?
C13A O2A C12A C11A -83.8(4) . . . . ?
C13B O1A C8A C7A -97.2(4) . . . . ?
C13B O1A C8A C9A 85.6(4) . . . . ?
C13B O2B C12B C7B 105.4(4) . . . . ?
C13B O2B C12B C11B -82.4(4) . . . . ?
C14A C9B C10B C11B -177.6(3) 2_655 . . . ?
C14A C11A C12A O2A 8.0(5) . . . . ?
C14A C11A C12A C7A -177.3(3) . . . . ?
C14A C15A C16A C17A 171.7(4) . . . . ?
C14B C9A C10A C11A -174.7(3) . . . . ?
C14B C11B C12B O2B 6.7(5) . . . . ?
C14B C11B C12B C7B 178.6(3) . . . . ?
C14B C15B C16B C17B -176.3(4) . . . . ?
C15A C16A C17A C18A 68.0(5) . . . . ?
C15B C16B C17B C18B 174.8(5) . . . . ?
C16A C17A C18A C19A -179.5(5) . . . . ?
C16B C17B C18B C19B -175.2(6) . . . . ?
